data_2311721
loop_
_publ_author_name
'Binns, Jack'
'McIntyre, Garry J.'
'Barreda-Arg\"ueso, Jos\'e A'
'Gonz\'alez, Jes\'us'
'Aguado, Fernando'
'Rodr\'iguez, Fernando'
'Valiente, Rafael'
'Parsons, Simon'

_publ_section_title
;
 Phase transition sequences in tetramethylammonium tetrachlorometallates
 by X-ray diffraction and spectroscopic measurements.
;
_journal_issue 'Pt 5'
_journal_name_full 'Acta crystallographica Section B, Structural science, crystal engineering and materials'
_journal_page_first 844
_journal_page_last 855
_journal_paper_doi 10.1107/S2052520617006412
_journal_volume 73
_journal_year 2017
_chemical_absolute_configuration unk
_chemical_formula_moiety 'C4 H12 N1, Cl4 Fe1'
_chemical_formula_sum 'C4 H12 Cl4 Fe N'
_chemical_formula_weight 271.8045
_chemical_name_systematic 'Tetramethylammonium tetrachloroferrate(III)'
_space_group_IT_number 6
_space_group_name_Hall 'P -2y'
_space_group_name_H-M_alt 'P 1 m 1'
_symmetry_cell_setting monoclinic
_symmetry_space_group_name_Hall 'P -2y'
_symmetry_space_group_name_H-M 'P 1 m 1'
_atom_sites_solution_hydrogens difmap
_atom_sites_solution_primary direct
_audit_creation_date 15-09-23
_audit_creation_method CRYSTALS_ver_14.40
_cell_angle_alpha 90
_cell_angle_beta 91.21(3)
_cell_angle_gamma 90
_cell_formula_units_Z 1
_cell_length_a 6.425(3)
_cell_length_b 7.1480(16)
_cell_length_c 6.4274(18)
_cell_measurement_reflns_used 1778
_cell_measurement_temperature 318
_cell_measurement_theta_max 29
_cell_measurement_theta_min 3
_cell_volume 295.12(17)
_computing_cell_refinement 'CrysAlis, (Oxford Diffraction, 2002)'
_computing_data_collection 'SuperNova, (Oxford Diffraction, 2010)'
_computing_data_reduction 'CrysAlis, (Oxford Diffraction, 2002)'
_computing_molecular_graphics 'CAMERON (Watkin et al., 1996)'
_computing_publication_material 'CRYSTALS (Betteridge et al., 2003)'
_computing_structure_refinement 'CRYSTALS (Betteridge et al., 2003)'
_computing_structure_solution 'SIR92 (Altomare et al., 1994)'
_diffrn_ambient_temperature 318
_diffrn_measured_fraction_theta_full 0.983
_diffrn_measured_fraction_theta_max 0.983
_diffrn_measurement_device Area
_diffrn_measurement_device_type 'Oxford Diffraction SuperNova'
_diffrn_measurement_method \w
_diffrn_radiation_monochromator graphite
_diffrn_radiation_type 'Mo K\a'
_diffrn_radiation_wavelength 0.71073
_diffrn_reflns_av_R_equivalents 0.133
_diffrn_reflns_limit_h_max 7
_diffrn_reflns_limit_h_min -7
_diffrn_reflns_limit_k_max 8
_diffrn_reflns_limit_k_min 0
_diffrn_reflns_limit_l_max 7
_diffrn_reflns_limit_l_min -7
_diffrn_reflns_number 1184
_diffrn_reflns_theta_full 25.493
_diffrn_reflns_theta_max 25.493
_diffrn_reflns_theta_min 3.170
_diffrn_standards_number 0
_exptl_absorpt_coefficient_mu 2.126
_exptl_absorpt_correction_T_max 0.90
_exptl_absorpt_correction_T_min 0.60
_exptl_absorpt_correction_type multi-scan
_exptl_absorpt_process_details 'CrysAlis, (Oxford Diffraction, 2002)'
_exptl_crystal_colour yellow
_exptl_crystal_density_diffrn 1.53
_exptl_crystal_density_method 'not measured'
_exptl_crystal_description block
_exptl_crystal_F_000 125
_exptl_crystal_size_max 0.100
_exptl_crystal_size_mid 0.075
_exptl_crystal_size_min 0.050
_refine_diff_density_max 0.82
_refine_diff_density_min -0.68
_refine_ls_extinction_method None
_refine_ls_goodness_of_fit_ref 0.9353
_refine_ls_hydrogen_treatment noref
_refine_ls_matrix_type full
_refine_ls_number_parameters 58
_refine_ls_number_reflns 1182
_refine_ls_number_restraints 71
_refine_ls_R_factor_all 0.0782
_refine_ls_R_factor_gt 0.0711
_refine_ls_shift/su_max 0.0000109
_refine_ls_shift/su_mean 0.0000028
_refine_ls_structure_factor_coef Fsqd
_refine_ls_weighting_details
;
 Method, part 1, Chebychev polynomial, (Watkin, 1994, Prince, 1982) 
 [weight] = 1.0/[A~0~*T~0~(x)+A~1~*T~1~(x) ... +A~n-1~]*T~n-1~(x)] 
 where A~i~ are the Chebychev coefficients listed below and x= Fcalc/Fmax 
 Method = Robust Weighting (Prince, 1982) 
 W = [weight] * [1-(deltaF/6*sigmaF)^2^]^2^ 
 A~i~ are: 
 117. 186. 119. 54.7 14.0 
;
_refine_ls_weighting_scheme calc
_refine_ls_wR_factor_all 0.1864
_refine_ls_wR_factor_gt 0.1822
_refine_ls_wR_factor_ref 0.1864
_reflns_limit_h_max 7
_reflns_limit_h_min -7
_reflns_limit_k_max 8
_reflns_limit_k_min 0
_reflns_limit_l_max 7
_reflns_limit_l_min -7
_reflns_number_gt 1040
_reflns_number_total 1184
_reflns_threshold_expression I>2.0\s(I)
_oxford_diffrn_Wilson_B_factor 4.20
_oxford_diffrn_Wilson_scale 0.52
_oxford_refine_ls_r_factor_ref 0.0782
_oxford_refine_ls_scale 1.93(6)
_oxford_reflns_number_all 1182
_oxford_reflns_threshold_expression_ref I>-3.0\s(I)
_oxford_structure_analysis_title 'SP3073_5_318_00_twin1_hklf4 in Pm'
_cod_data_source_file fx5008sup1.cif
_cod_data_source_block tcf_Pm_318
_cod_original_cell_volume 295.10(16)
_cod_original_sg_symbol_H-M 'P 1 m 1 '
_cod_original_formula_sum 'C4 H12 Cl4 Fe1 N1'
_cod_database_code 2311721

loop_
_symmetry_equiv_pos_as_xyz
x,y,z
x,-y,z

loop_
_atom_site_label
_atom_site_type_symbol
_atom_site_fract_x
_atom_site_fract_y
_atom_site_fract_z
_atom_site_U_iso_or_equiv
_atom_site_occupancy
_atom_site_adp_type
_atom_site_refinement_flags_posn
_atom_site_refinement_flags_adp
Fe1 Fe -0.0885(10) 0.5000 0.0751(11) 0.0576 1.0000 Uani S TU
Cl1 Cl 0.0470(15) 0.2479(5) -0.0435(16) 0.0971 1.0000 Uani . U
Cl2 Cl -0.030(3) 0.5000 0.406(2) 0.1273 1.0000 Uani S TU
Cl3 Cl -0.4263(18) 0.5000 0.008(2) 0.1003 1.0000 Uani S TU
N1 N 0.501(2) 0.0000 0.501(3) 0.0770 1.0000 Uani DS TU
C1 C 0.707(5) 0.0000 0.393(6) 0.1510 1.0000 Uani DS TU
C2 C 0.383(3) -0.164(3) 0.443(4) 0.1555 1.0000 Uani D U
C3 C 0.537(7) 0.0000 0.733(6) 0.1556 1.0000 Uani DS TU

loop_
_atom_site_aniso_label
_atom_site_aniso_U_11
_atom_site_aniso_U_22
_atom_site_aniso_U_33
_atom_site_aniso_U_23
_atom_site_aniso_U_13
_atom_site_aniso_U_12
Fe1 0.069(3) 0.0426(8) 0.061(3) 0.0000 -0.0028(11) 0.0000
Cl1 0.108(4) 0.0501(11) 0.133(5) -0.008(3) -0.004(3) 0.028(3)
Cl2 0.219(14) 0.093(5) 0.069(3) 0.0000 -0.037(7) 0.0000
Cl3 0.063(3) 0.097(4) 0.141(7) 0.0000 0.008(5) 0.0000
N1 0.029(8) 0.086(9) 0.115(13) 0.0000 -0.018(6) 0.0000
C1 0.088(18) 0.15(3) 0.22(4) 0.0000 0.06(2) 0.0000
C2 0.112(15) 0.123(18) 0.23(2) -0.062(15) 0.009(15) -0.042(12)
C3 0.18(4) 0.17(4) 0.112(13) 0.0000 -0.018(17) 0.0000

loop_
_atom_type_symbol
_atom_type_scat_dispersion_real
_atom_type_scat_dispersion_imag
_atom_type_scat_Cromer_Mann_a1
_atom_type_scat_Cromer_Mann_b1
_atom_type_scat_Cromer_Mann_a2
_atom_type_scat_Cromer_Mann_b2
_atom_type_scat_Cromer_Mann_a3
_atom_type_scat_Cromer_Mann_b3
_atom_type_scat_Cromer_Mann_a4
_atom_type_scat_Cromer_Mann_b4
_atom_type_scat_Cromer_Mann_c
_atom_type_scat_source
C 0.0033 0.0016 2.3100 20.8439 1.0200 10.2075 1.5886 0.5687 0.8650 51.6512 0.2156 'International Tables Vol C 4.2.6.8 and 6.1.1.4'
H 0.0000 0.0000 0.4930 10.5109 0.3229 26.1257 0.1402 3.1424 0.0408 57.7998 0.0030 'International Tables Vol C 4.2.6.8 and 6.1.1.4'
N 0.0061 0.0033 12.2126 0.0057 3.1322 9.8933 2.0125 28.9975 1.1663 0.5826 -11.5290 'International Tables Vol C 4.2.6.8 and 6.1.1.4'
Cl 0.1484 0.1585 11.4604 0.0104 7.1964 1.1662 6.2556 18.5194 1.6455 47.7784 -9.5574 'International Tables Vol C 4.2.6.8 and 6.1.1.4'
Fe 0.3463 0.8444 11.7695 4.7611 7.3573 0.3072 3.5222 15.3535 2.3045 76.8805 1.0369 'International Tables Vol C 4.2.6.8 and 6.1.1.4'

loop_
_geom_angle_atom_site_label_1
_geom_angle_site_symmetry_1
_geom_angle_atom_site_label_2
_geom_angle_atom_site_label_3
_geom_angle
_geom_angle_publ_flag
Cl1 2_565 Fe1 Cl1 114.0(3) yes
Cl1 2_565 Fe1 Cl2 106.7(5) yes
Cl1 . Fe1 Cl2 106.7(5) yes
Cl1 2_565 Fe1 Cl3 109.6(4) yes
Cl1 . Fe1 Cl3 109.6(4) yes
Cl2 . Fe1 Cl3 110.1(4) yes
C2 2_555 N1 C1 109.9(6) yes
C2 2_555 N1 C2 109.3(9) yes
C1 . N1 C2 109.9(6) yes
C2 2_555 N1 C3 109.0(6) yes
C1 . N1 C3 109.7(9) yes
C2 . N1 C3 109.0(6) yes

loop_
_geom_bond_atom_site_label_1
_geom_bond_atom_site_label_2
_geom_bond_site_symmetry_2
_geom_bond_distance
_geom_bond_publ_flag
Fe1 Cl1 2_565 2.148(4) yes
Fe1 Cl1 . 2.148(4) yes
Fe1 Cl2 . 2.152(13) yes
Fe1 Cl3 . 2.204(13) yes
N1 C2 2_555 1.44(3) yes
N1 C1 . 1.51(3) yes
N1 C2 . 1.44(3) yes
N1 C3 . 1.51(4) yes

loop_
_oxford_twin_element_scale_factors
0.371(13)
0.163(12)
0.391(14)
0.096(5)
